data_4314642
loop_
_publ_author_name
'Eric J. Schelter'
'Ruilian Wu'
'Brian L. Scott'
'Joe D. Thompson'
'Thibault Cantat'
'Kevin D. John'
'Enrique R. Batista'
'David E. Morris'
'Jaqueline L. Kiplinger'

_publ_contact_author_address
;Los Alamos National Laboratory
Los Alamos, NM
87545
U.S.A.
;
_publ_contact_author_email kiplinger@lanl.gov
_publ_contact_author_fax 505-667-9905
_publ_contact_author_name 'Jaqueline L. Kiplinger'
_publ_contact_author_phone 505-665-9553
_publ_section_title
;
 Actinide Redox-Active Ligand Complexes: Reversible Intramolecular
 Electron-Transfer in U(dpp-BIAN)2/U(dpp-BIAN)2(THF)
;
_journal_name_full 'Inorganic Chemistry'
_journal_page_first 924
_journal_page_last 933
_journal_paper_doi 10.1021/ic901636f
_journal_volume 49
_journal_year 2010
_chemical_formula_sum 'C79 H95 N4 O U'
_chemical_formula_weight 1354.62
_chemical_name_systematic
; 
 ? 
;
_space_group_IT_number 2
_symmetry_cell_setting triclinic
_symmetry_space_group_name_Hall '-P 1'
_symmetry_space_group_name_H-M 'P -1'
_atom_sites_solution_hydrogens geom
_atom_sites_solution_primary direct
_atom_sites_solution_secondary difmap
_audit_creation_method SHELXL-97
_cell_angle_alpha 93.021(3)
_cell_angle_beta 97.022(3)
_cell_angle_gamma 108.985(3)
_cell_formula_units_Z 2
_cell_length_a 12.269(3)
_cell_length_b 13.372(3)
_cell_length_c 21.409(5)
_cell_measurement_temperature 141(2)
_cell_volume 3280.4(13)
_computing_cell_refinement 'SAINT 4.05 (Bruker, 1996)'
_computing_data_collection 'SMART 4.210 (Bruker, 1996)'
_computing_data_reduction 'SAINT 4.05 (Bruker, 1996)'
_computing_molecular_graphics 'SHELXTL 6.10 (Bruker, 2001)'
_computing_publication_material 'SHELXTL 6.10 (Bruker, 2001)'
_computing_structure_refinement 'SHELXL-97 (Sheldrick, 1997)'
_computing_structure_solution 'SHELXS-97 (Sheldrick, 1997)'
_diffrn_ambient_temperature 141(2)
_diffrn_measured_fraction_theta_full 0.997
_diffrn_measured_fraction_theta_max 0.986
_diffrn_measurement_device_type 'Bruker SMART 1k CCD'
_diffrn_measurement_method '\f scans'
_diffrn_radiation_monochromator graphite
_diffrn_radiation_source 'fine-focus sealed tube'
_diffrn_radiation_type MoK\a
_diffrn_radiation_wavelength 0.71073
_diffrn_reflns_av_R_equivalents 0.0388
_diffrn_reflns_av_sigmaI/netI 0.0524
_diffrn_reflns_limit_h_max 15
_diffrn_reflns_limit_h_min -15
_diffrn_reflns_limit_k_max 17
_diffrn_reflns_limit_k_min -17
_diffrn_reflns_limit_l_max 27
_diffrn_reflns_limit_l_min -27
_diffrn_reflns_number 38186
_diffrn_reflns_theta_full 25.00
_diffrn_reflns_theta_max 27.54
_diffrn_reflns_theta_min 1.62
_diffrn_standards_decay_% 0
_diffrn_standards_interval_count 0
_diffrn_standards_interval_time 0
_diffrn_standards_number 0
_exptl_absorpt_coefficient_mu 2.523
_exptl_absorpt_correction_T_max 0.4990
_exptl_absorpt_correction_T_min 0.3712
_exptl_absorpt_correction_type multi-scan
_exptl_absorpt_process_details 'SADABS 2.03 (Sheldrick, 2001)'
_exptl_crystal_colour purple
_exptl_crystal_density_diffrn 1.371
_exptl_crystal_density_method 'not measured'
_exptl_crystal_description irregular
_exptl_crystal_F_000 1394
_exptl_crystal_size_max 0.49
_exptl_crystal_size_mid 0.34
_exptl_crystal_size_min 0.32
_refine_diff_density_max 0.910
_refine_diff_density_min -1.092
_refine_diff_density_rms 0.109
_refine_ls_extinction_method none
_refine_ls_goodness_of_fit_ref 0.956
_refine_ls_hydrogen_treatment constr
_refine_ls_matrix_type full
_refine_ls_number_parameters 766
_refine_ls_number_reflns 14919
_refine_ls_number_restraints 0
_refine_ls_restrained_S_all 0.956
_refine_ls_R_factor_all 0.0411
_refine_ls_R_factor_gt 0.0312
_refine_ls_shift/su_max 0.001
_refine_ls_shift/su_mean 0.000
_refine_ls_structure_factor_coef Fsqd
_refine_ls_weighting_details 'calc w=1/[\s^2^(Fo^2^)+(0.0489P)^2^+0.0000P] where P=(Fo^2^+2Fc^2^)/3'
_refine_ls_weighting_scheme calc
_refine_ls_wR_factor_gt 0.0728
_refine_ls_wR_factor_ref 0.0763
_reflns_number_gt 13081
_reflns_number_total 14919
_reflns_threshold_expression >2sigma(I)
_cod_data_source_file ic901636f_si_001_2.cif
_cod_data_source_block p1-1
_cod_database_code 4314642

loop_
_symmetry_equiv_pos_as_xyz
'x, y, z'
'-x, -y, -z'

loop_
_atom_site_label
_atom_site_type_symbol
_atom_site_fract_x
_atom_site_fract_y
_atom_site_fract_z
_atom_site_U_iso_or_equiv
_atom_site_adp_type
_atom_site_occupancy
_atom_site_symmetry_multiplicity
_atom_site_calc_flag
_atom_site_refinement_flags
_atom_site_disorder_assembly
_atom_site_disorder_group
U1 U 0.722917(9) 0.302363(8) 0.275698(5) 0.00959(4) Uani 1 1 d . . .
N1 N 0.7056(2) 0.2661(2) 0.16931(12) 0.0138(5) Uani 1 1 d . . .
N2 N 0.7719(2) 0.47148(19) 0.24575(12) 0.0121(5) Uani 1 1 d . . .
N3 N 0.7686(2) 0.17812(19) 0.33232(12) 0.0125(5) Uani 1 1 d . . .
N4 N 0.5755(2) 0.26237(19) 0.33704(12) 0.0102(5) Uani 1 1 d . . .
O1 O 0.93980(19) 0.38511(18) 0.31531(11) 0.0208(5) Uani 1 1 d . . .
C1 C 0.7077(3) 0.1976(3) 0.11612(15) 0.0162(6) Uani 1 1 d . . .
C2 C 0.7787(3) 0.2415(3) 0.07021(15) 0.0191(7) Uani 1 1 d . . .
C3 C 0.7766(3) 0.1758(3) 0.01693(17) 0.0286(8) Uani 1 1 d . . .
H3 H 0.8217 0.2040 -0.0140 0.034 Uiso 1 1 calc R . .
C4 C 0.7092(3) 0.0700(3) 0.00925(18) 0.0330(9) Uani 1 1 d . . .
H4 H 0.7073 0.0278 -0.0271 0.040 Uiso 1 1 calc R . .
C5 C 0.6441(3) 0.0265(3) 0.05557(17) 0.0254(8) Uani 1 1 d . . .
H5 H 0.6006 -0.0455 0.0504 0.030 Uiso 1 1 calc R . .
C6 C 0.6421(3) 0.0878(3) 0.10979(15) 0.0174(7) Uani 1 1 d . . .
C7 C 0.5695(3) 0.0373(3) 0.15982(16) 0.0192(7) Uani 1 1 d . . .
H7 H 0.6179 0.0640 0.2011 0.023 Uiso 1 1 calc R . .
C8 C 0.4604(3) 0.0687(3) 0.16007(18) 0.0286(8) Uani 1 1 d . . .
H8A H 0.4174 0.0346 0.1921 0.043 Uiso 1 1 calc R . .
H8B H 0.4126 0.0469 0.1195 0.043 Uiso 1 1 calc R . .
H8C H 0.4828 0.1444 0.1688 0.043 Uiso 1 1 calc R . .
C9 C 0.5335(4) -0.0844(3) 0.15457(19) 0.0317(9) Uani 1 1 d . . .
H9A H 0.4878 -0.1111 0.1872 0.047 Uiso 1 1 calc R . .
H9B H 0.6019 -0.1048 0.1593 0.047 Uiso 1 1 calc R . .
H9C H 0.4881 -0.1133 0.1139 0.047 Uiso 1 1 calc R . .
C10 C 0.8581(3) 0.3569(3) 0.07745(17) 0.0243(8) Uani 1 1 d . . .
H10 H 0.8608 0.3867 0.1207 0.029 Uiso 1 1 calc R . .
C11 C 0.9833(3) 0.3693(3) 0.0672(2) 0.0340(9) Uani 1 1 d . . .
H11A H 1.0294 0.4434 0.0721 0.051 Uiso 1 1 calc R . .
H11B H 0.9827 0.3394 0.0253 0.051 Uiso 1 1 calc R . .
H11C H 1.0160 0.3329 0.0977 0.051 Uiso 1 1 calc R . .
C12 C 0.8094(3) 0.4220(3) 0.03160(18) 0.0314(9) Uani 1 1 d . . .
H12A H 0.8608 0.4944 0.0369 0.047 Uiso 1 1 calc R . .
H12B H 0.7337 0.4196 0.0403 0.047 Uiso 1 1 calc R . .
H12C H 0.8032 0.3926 -0.0111 0.047 Uiso 1 1 calc R . .
C13 C 0.6543(3) 0.3439(2) 0.15620(15) 0.0148(6) Uani 1 1 d . . .
C14 C 0.6865(3) 0.4428(2) 0.19235(15) 0.0141(6) Uani 1 1 d . . .
C15 C 0.5540(3) 0.3363(2) 0.10694(15) 0.0161(6) Uani 1 1 d . . .
C16 C 0.4881(3) 0.2635(3) 0.05750(16) 0.0213(7) Uani 1 1 d . . .
H16 H 0.5013 0.1997 0.0494 0.026 Uiso 1 1 calc R . .
C17 C 0.3987(3) 0.2887(3) 0.01892(17) 0.0280(8) Uani 1 1 d . . .
H17 H 0.3533 0.2394 -0.0143 0.034 Uiso 1 1 calc R . .
C18 C 0.3770(3) 0.3821(3) 0.02863(17) 0.0276(8) Uani 1 1 d . . .
H18 H 0.3176 0.3949 0.0025 0.033 Uiso 1 1 calc R . .
C19 C 0.4453(3) 0.4593(3) 0.07863(16) 0.0224(7) Uani 1 1 d . . .
C20 C 0.4367(3) 0.5611(3) 0.09526(17) 0.0270(8) Uani 1 1 d . . .
H20 H 0.3811 0.5831 0.0719 0.032 Uiso 1 1 calc R . .
C21 C 0.5095(3) 0.6261(3) 0.14525(17) 0.0257(8) Uani 1 1 d . . .
H21 H 0.5021 0.6920 0.1551 0.031 Uiso 1 1 calc R . .
C22 C 0.5966(3) 0.5972(3) 0.18295(16) 0.0208(7) Uani 1 1 d . . .
H22 H 0.6450 0.6431 0.2168 0.025 Uiso 1 1 calc R . .
C23 C 0.6072(3) 0.4997(2) 0.16800(15) 0.0171(7) Uani 1 1 d . . .
C24 C 0.5311(3) 0.4329(3) 0.11624(15) 0.0168(6) Uani 1 1 d . . .
C25 C 0.8190(3) 0.5816(2) 0.26977(14) 0.0135(6) Uani 1 1 d . . .
C26 C 0.7951(3) 0.6128(2) 0.32894(15) 0.0152(6) Uani 1 1 d . . .
C27 C 0.8431(3) 0.7193(2) 0.35363(16) 0.0191(7) Uani 1 1 d . . .
H27 H 0.8274 0.7400 0.3927 0.023 Uiso 1 1 calc R . .
C28 C 0.9139(3) 0.7943(3) 0.32059(17) 0.0228(7) Uani 1 1 d . . .
H28 H 0.9462 0.8649 0.3375 0.027 Uiso 1 1 calc R . .
C29 C 0.9360(3) 0.7632(3) 0.26233(17) 0.0221(7) Uani 1 1 d . . .
H29 H 0.9830 0.8141 0.2403 0.026 Uiso 1 1 calc R . .
C30 C 0.8908(3) 0.6586(3) 0.23545(15) 0.0177(7) Uani 1 1 d . . .
C31 C 0.7182(3) 0.5334(2) 0.36750(16) 0.0182(7) Uani 1 1 d . . .
H31 H 0.6730 0.4704 0.3385 0.022 Uiso 1 1 calc R . .
C32 C 0.6328(3) 0.5727(3) 0.3966(2) 0.0339(9) Uani 1 1 d . . .
H32A H 0.5879 0.5189 0.4201 0.051 Uiso 1 1 calc R . .
H32B H 0.5818 0.5884 0.3638 0.051 Uiso 1 1 calc R . .
H32C H 0.6741 0.6359 0.4245 0.051 Uiso 1 1 calc R . .
C33 C 0.7940(4) 0.4984(4) 0.4175(2) 0.0476(12) Uani 1 1 d . . .
H33A H 0.8480 0.4738 0.3978 0.071 Uiso 1 1 calc R . .
H33B H 0.7455 0.4419 0.4380 0.071 Uiso 1 1 calc R . .
H33C H 0.8363 0.5574 0.4483 0.071 Uiso 1 1 calc R . .
C34 C 0.9181(3) 0.6326(3) 0.17031(17) 0.0261(8) Uani 1 1 d . . .
H34 H 0.8819 0.5559 0.1587 0.031 Uiso 1 1 calc R . .
C35 C 1.0495(3) 0.6624(3) 0.1693(2) 0.0337(9) Uani 1 1 d . . .
H35A H 1.0631 0.6448 0.1275 0.051 Uiso 1 1 calc R . .
H35B H 1.0812 0.6238 0.1988 0.051 Uiso 1 1 calc R . .
H35C H 1.0866 0.7373 0.1809 0.051 Uiso 1 1 calc R . .
C36 C 0.8668(3) 0.6905(3) 0.12071(18) 0.0342(9) Uani 1 1 d . . .
H36A H 0.8848 0.6733 0.0799 0.051 Uiso 1 1 calc R . .
H36B H 0.8999 0.7658 0.1319 0.051 Uiso 1 1 calc R . .
H36C H 0.7838 0.6685 0.1193 0.051 Uiso 1 1 calc R . .
C37 C 0.8624(3) 0.1381(2) 0.34881(15) 0.0129(6) Uani 1 1 d . . .
C38 C 0.8972(3) 0.1265(2) 0.41262(15) 0.0160(6) Uani 1 1 d . . .
C39 C 1.0004(3) 0.1057(3) 0.42843(16) 0.0192(7) Uani 1 1 d . . .
H39 H 1.0243 0.0989 0.4705 0.023 Uiso 1 1 calc R . .
C40 C 1.0686(3) 0.0946(3) 0.38352(17) 0.0219(7) Uani 1 1 d . . .
H40 H 1.1392 0.0841 0.3955 0.026 Uiso 1 1 calc R . .
C41 C 1.0308(3) 0.0995(3) 0.32076(16) 0.0184(7) Uani 1 1 d . . .
H41 H 1.0752 0.0892 0.2903 0.022 Uiso 1 1 calc R . .
C42 C 0.9271(3) 0.1194(2) 0.30180(16) 0.0154(6) Uani 1 1 d . . .
C43 C 0.8856(3) 0.1141(3) 0.23167(15) 0.0191(7) Uani 1 1 d . . .
H43 H 0.8130 0.1305 0.2269 0.023 Uiso 1 1 calc R . .
C44 C 0.8590(4) 0.0021(3) 0.19962(18) 0.0336(9) Uani 1 1 d . . .
H44A H 0.8328 0.0004 0.1553 0.050 Uiso 1 1 calc R . .
H44B H 0.7993 -0.0474 0.2184 0.050 Uiso 1 1 calc R . .
H44C H 0.9283 -0.0170 0.2050 0.050 Uiso 1 1 calc R . .
C45 C 0.9720(3) 0.1937(3) 0.19784(18) 0.0310(9) Uani 1 1 d . . .
H45A H 0.9413 0.1868 0.1538 0.046 Uiso 1 1 calc R . .
H45B H 1.0446 0.1802 0.2024 0.046 Uiso 1 1 calc R . .
H45C H 0.9845 0.2645 0.2160 0.046 Uiso 1 1 calc R . .
C46 C 0.8232(3) 0.1335(3) 0.46431(15) 0.0189(7) Uani 1 1 d . . .
H46 H 0.7539 0.1477 0.4448 0.023 Uiso 1 1 calc R . .
C47 C 0.8886(4) 0.2229(4) 0.51632(19) 0.0396(10) Uani 1 1 d . . .
H47A H 0.8393 0.2244 0.5477 0.059 Uiso 1 1 calc R . .
H47B H 0.9100 0.2897 0.4983 0.059 Uiso 1 1 calc R . .
H47C H 0.9575 0.2110 0.5357 0.059 Uiso 1 1 calc R . .
C48 C 0.7829(3) 0.0265(3) 0.4923(2) 0.0361(10) Uani 1 1 d . . .
H48A H 0.7365 0.0309 0.5247 0.054 Uiso 1 1 calc R . .
H48B H 0.8496 0.0096 0.5102 0.054 Uiso 1 1 calc R . .
H48C H 0.7372 -0.0281 0.4596 0.054 Uiso 1 1 calc R . .
C49 C 0.6538(2) 0.1132(2) 0.33210(14) 0.0105(6) Uani 1 1 d . . .
C50 C 0.5623(3) 0.1538(2) 0.33371(14) 0.0119(6) Uani 1 1 d . . .
C51 C 0.6061(3) -0.0040(2) 0.32362(15) 0.0134(6) Uani 1 1 d . . .
C52 C 0.6507(3) -0.0857(2) 0.32000(16) 0.0186(7) Uani 1 1 d . . .
H52 H 0.7305 -0.0715 0.3219 0.022 Uiso 1 1 calc R . .
C53 C 0.5729(3) -0.1921(3) 0.31328(16) 0.0216(7) Uani 1 1 d . . .
H53 H 0.6034 -0.2472 0.3103 0.026 Uiso 1 1 calc R . .
C54 C 0.4547(3) -0.2170(3) 0.31099(16) 0.0209(7) Uani 1 1 d . . .
H54 H 0.4067 -0.2878 0.3062 0.025 Uiso 1 1 calc R . .
C55 C 0.4057(3) -0.1347(2) 0.31590(15) 0.0180(7) Uani 1 1 d . . .
C56 C 0.2860(3) -0.1456(3) 0.31509(16) 0.0215(7) Uani 1 1 d . . .
H56 H 0.2297 -0.2128 0.3105 0.026 Uiso 1 1 calc R . .
C57 C 0.2538(3) -0.0562(3) 0.32117(16) 0.0200(7) Uani 1 1 d . . .
H57 H 0.1754 -0.0648 0.3209 0.024 Uiso 1 1 calc R . .
C58 C 0.3359(3) 0.0488(2) 0.32779(15) 0.0179(7) Uani 1 1 d . . .
H58 H 0.3117 0.1075 0.3323 0.021 Uiso 1 1 calc R . .
C59 C 0.4518(3) 0.0616(2) 0.32732(14) 0.0132(6) Uani 1 1 d . . .
C60 C 0.4833(3) -0.0310(2) 0.32177(14) 0.0142(6) Uani 1 1 d . . .
C61 C 0.4905(3) 0.2900(2) 0.36786(14) 0.0124(6) Uani 1 1 d . . .
C62 C 0.4087(3) 0.3291(2) 0.33401(15) 0.0151(6) Uani 1 1 d . . .
C63 C 0.3204(3) 0.3442(3) 0.36498(17) 0.0214(7) Uani 1 1 d . . .
H63 H 0.2660 0.3695 0.3432 0.026 Uiso 1 1 calc R . .
C64 C 0.3115(3) 0.3228(3) 0.42685(17) 0.0242(8) Uani 1 1 d . . .
H64 H 0.2499 0.3305 0.4457 0.029 Uiso 1 1 calc R . .
C65 C 0.3947(3) 0.2900(3) 0.46037(16) 0.0207(7) Uani 1 1 d . . .
H65 H 0.3895 0.2770 0.5023 0.025 Uiso 1 1 calc R . .
C66 C 0.4866(3) 0.2757(2) 0.43284(15) 0.0146(6) Uani 1 1 d . . .
C67 C 0.4088(3) 0.3501(3) 0.26523(16) 0.0194(7) Uani 1 1 d . . .
H67 H 0.4891 0.3674 0.2564 0.023 Uiso 1 1 calc R . .
C68 C 0.3335(4) 0.2509(3) 0.22188(18) 0.0360(10) Uani 1 1 d . . .
H68A H 0.3347 0.2659 0.1786 0.054 Uiso 1 1 calc R . .
H68B H 0.2549 0.2305 0.2308 0.054 Uiso 1 1 calc R . .
H68C H 0.3637 0.1940 0.2290 0.054 Uiso 1 1 calc R . .
C69 C 0.3676(4) 0.4431(3) 0.2490(2) 0.0371(10) Uani 1 1 d . . .
H69A H 0.3695 0.4525 0.2050 0.056 Uiso 1 1 calc R . .
H69B H 0.4181 0.5068 0.2740 0.056 Uiso 1 1 calc R . .
H69C H 0.2895 0.4286 0.2579 0.056 Uiso 1 1 calc R . .
C70 C 0.5797(3) 0.2476(2) 0.47456(15) 0.0159(6) Uani 1 1 d . . .
H70 H 0.6449 0.2541 0.4509 0.019 Uiso 1 1 calc R . .
C71 C 0.6256(3) 0.3261(3) 0.53486(16) 0.0218(7) Uani 1 1 d . . .
H71A H 0.6842 0.3074 0.5608 0.033 Uiso 1 1 calc R . .
H71B H 0.5624 0.3228 0.5580 0.033 Uiso 1 1 calc R . .
H71C H 0.6586 0.3969 0.5233 0.033 Uiso 1 1 calc R . .
C72 C 0.5363(3) 0.1344(3) 0.49320(17) 0.0235(7) Uani 1 1 d . . .
H72A H 0.5981 0.1208 0.5195 0.035 Uiso 1 1 calc R . .
H72B H 0.5118 0.0852 0.4558 0.035 Uiso 1 1 calc R . .
H72C H 0.4717 0.1261 0.5160 0.035 Uiso 1 1 calc R . .
C73 C 1.0250(3) 0.4608(3) 0.28439(19) 0.0275(8) Uani 1 1 d . . .
H73A H 0.9870 0.4883 0.2504 0.033 Uiso 1 1 calc R . .
H73B H 1.0763 0.4280 0.2673 0.033 Uiso 1 1 calc R . .
C74 C 1.0924(3) 0.5486(3) 0.3364(2) 0.0344(10) Uani 1 1 d . . .
H74A H 1.0543 0.6013 0.3402 0.041 Uiso 1 1 calc R . .
H74B H 1.1715 0.5833 0.3284 0.041 Uiso 1 1 calc R . .
C75 C 1.0917(3) 0.4897(3) 0.39632(19) 0.0284(8) Uani 1 1 d . . .
H75A H 1.0657 0.5238 0.4298 0.034 Uiso 1 1 calc R . .
H75B H 1.1687 0.4876 0.4113 0.034 Uiso 1 1 calc R . .
C76 C 1.0050(3) 0.3766(3) 0.37503(17) 0.0250(8) Uani 1 1 d . . .
H76A H 1.0463 0.3268 0.3695 0.030 Uiso 1 1 calc R . .
H76B H 0.9533 0.3528 0.4061 0.030 Uiso 1 1 calc R . .
C77 C 0.0113(4) 0.9700(4) 0.0281(2) 0.0505(12) Uani 1 1 d . . .
H77A H 0.0344 0.9110 0.0135 0.061 Uiso 1 1 calc R . .
H77B H -0.0601 0.9412 0.0460 0.061 Uiso 1 1 calc R . .
C78 C 0.1069(4) 1.0422(4) 0.0793(2) 0.0506(13) Uani 1 1 d . . .
H78A H 0.1764 1.0752 0.0606 0.061 Uiso 1 1 calc R . .
H78B H 0.0812 1.0982 0.0959 0.061 Uiso 1 1 calc R . .
C79 C 0.1366(4) 0.9809(4) 0.1336(3) 0.0566(14) Uani 1 1 d . . .
H79A H 0.1967 1.0288 0.1646 0.085 Uiso 1 1 calc R . .
H79B H 0.1635 0.9262 0.1175 0.085 Uiso 1 1 calc R . .
H79C H 0.0684 0.9492 0.1529 0.085 Uiso 1 1 calc R . .

loop_
_atom_site_aniso_label
_atom_site_aniso_U_11
_atom_site_aniso_U_22
_atom_site_aniso_U_33
_atom_site_aniso_U_23
_atom_site_aniso_U_13
_atom_site_aniso_U_12
U1 0.01002(6) 0.00953(6) 0.00961(6) 0.00187(4) 0.00176(4) 0.00353(4)
N1 0.0160(13) 0.0123(12) 0.0127(13) 0.0003(10) 0.0018(10) 0.0046(10)
N2 0.0136(13) 0.0106(12) 0.0112(13) 0.0013(10) -0.0014(10) 0.0037(10)
N3 0.0108(12) 0.0111(12) 0.0167(14) 0.0022(10) 0.0022(10) 0.0049(10)
N4 0.0080(12) 0.0105(12) 0.0114(12) -0.0011(10) 0.0001(9) 0.0030(10)
O1 0.0140(11) 0.0191(12) 0.0241(13) 0.0079(10) -0.0035(9) -0.0001(9)
C1 0.0182(16) 0.0189(16) 0.0129(16) -0.0031(12) -0.0023(12) 0.0105(13)
C2 0.0206(17) 0.0254(18) 0.0130(16) 0.0033(13) 0.0018(13) 0.0101(14)
C3 0.031(2) 0.042(2) 0.0153(18) 0.0025(16) 0.0073(15) 0.0148(18)
C4 0.041(2) 0.039(2) 0.0185(19) -0.0114(16) 0.0027(17) 0.0157(19)
C5 0.030(2) 0.0225(18) 0.0217(19) -0.0095(14) -0.0034(15) 0.0103(15)
C6 0.0214(17) 0.0198(16) 0.0123(16) 0.0006(13) 0.0007(13) 0.0093(14)
C7 0.0202(17) 0.0147(15) 0.0196(17) -0.0011(13) 0.0003(13) 0.0029(13)
C8 0.0270(19) 0.034(2) 0.026(2) 0.0088(16) 0.0072(16) 0.0097(16)
C9 0.044(2) 0.0186(18) 0.028(2) 0.0015(15) 0.0053(18) 0.0038(17)
C10 0.0267(19) 0.0301(19) 0.0178(18) 0.0099(15) 0.0072(14) 0.0094(16)
C11 0.028(2) 0.042(2) 0.035(2) 0.0154(19) 0.0150(17) 0.0096(18)
C12 0.035(2) 0.037(2) 0.027(2) 0.0148(17) 0.0090(17) 0.0139(18)
C13 0.0174(16) 0.0148(15) 0.0131(16) 0.0012(12) 0.0033(12) 0.0061(13)
C14 0.0154(15) 0.0137(15) 0.0144(16) 0.0044(12) 0.0033(12) 0.0055(12)
C15 0.0189(16) 0.0162(15) 0.0130(16) 0.0026(12) 0.0009(12) 0.0058(13)
C16 0.0255(18) 0.0218(17) 0.0150(17) 0.0002(13) -0.0016(14) 0.0076(14)
C17 0.029(2) 0.031(2) 0.0201(19) -0.0013(15) -0.0087(15) 0.0101(16)
C18 0.030(2) 0.031(2) 0.0220(19) 0.0047(15) -0.0068(15) 0.0143(17)
C19 0.0264(18) 0.0251(18) 0.0162(17) 0.0087(14) -0.0012(14) 0.0097(15)
C20 0.033(2) 0.030(2) 0.026(2) 0.0091(16) -0.0010(16) 0.0223(17)
C21 0.036(2) 0.0202(17) 0.026(2) 0.0066(15) 0.0026(16) 0.0165(16)
C22 0.0252(18) 0.0172(16) 0.0203(18) 0.0033(13) 0.0003(14) 0.0082(14)
C23 0.0206(16) 0.0157(15) 0.0154(16) 0.0058(13) 0.0040(13) 0.0055(13)
C24 0.0192(16) 0.0189(16) 0.0132(16) 0.0056(13) 0.0035(13) 0.0066(13)
C25 0.0143(15) 0.0114(14) 0.0139(15) 0.0017(12) -0.0021(12) 0.0044(12)
C26 0.0163(15) 0.0139(15) 0.0156(16) 0.0034(12) 0.0004(12) 0.0055(12)
C27 0.0209(17) 0.0163(16) 0.0179(17) -0.0019(13) 0.0000(13) 0.0047(13)
C28 0.0212(17) 0.0104(15) 0.030(2) -0.0031(14) -0.0072(15) 0.0004(13)
C29 0.0203(17) 0.0165(16) 0.0243(19) 0.0070(14) 0.0001(14) -0.0002(14)
C30 0.0167(16) 0.0160(16) 0.0178(17) 0.0046(13) -0.0005(13) 0.0025(13)
C31 0.0234(17) 0.0136(15) 0.0182(17) 0.0000(13) 0.0051(13) 0.0063(13)
C32 0.036(2) 0.0232(19) 0.049(3) 0.0087(18) 0.0221(19) 0.0118(17)
C33 0.036(2) 0.053(3) 0.059(3) 0.040(2) 0.012(2) 0.015(2)
C34 0.033(2) 0.0175(17) 0.0212(19) 0.0027(14) 0.0071(15) -0.0019(15)
C35 0.036(2) 0.030(2) 0.036(2) 0.0117(17) 0.0184(18) 0.0062(17)
C36 0.038(2) 0.038(2) 0.0186(19) 0.0099(16) 0.0017(17) 0.0027(18)
C37 0.0097(14) 0.0093(14) 0.0186(16) 0.0045(12) 0.0017(12) 0.0015(11)
C38 0.0146(15) 0.0148(15) 0.0186(17) 0.0059(13) 0.0018(13) 0.0045(12)
C39 0.0191(16) 0.0225(17) 0.0176(17) 0.0078(13) 0.0004(13) 0.0091(14)
C40 0.0119(15) 0.0227(17) 0.033(2) 0.0096(15) 0.0031(14) 0.0081(14)
C41 0.0141(15) 0.0213(17) 0.0231(18) 0.0074(14) 0.0063(13) 0.0085(13)
C42 0.0126(15) 0.0125(15) 0.0214(17) 0.0033(12) 0.0017(12) 0.0045(12)
C43 0.0185(16) 0.0262(18) 0.0170(17) 0.0031(14) 0.0042(13) 0.0127(14)
C44 0.046(2) 0.033(2) 0.023(2) -0.0050(16) 0.0022(17) 0.0170(19)
C45 0.038(2) 0.036(2) 0.023(2) 0.0105(16) 0.0106(17) 0.0156(18)
C46 0.0193(16) 0.0272(18) 0.0130(16) 0.0063(13) 0.0027(13) 0.0106(14)
C47 0.037(2) 0.051(3) 0.025(2) -0.0055(19) 0.0084(18) 0.007(2)
C48 0.036(2) 0.046(2) 0.040(2) 0.027(2) 0.0238(19) 0.024(2)
C49 0.0119(14) 0.0103(14) 0.0078(14) -0.0005(11) 0.0005(11) 0.0021(11)
C50 0.0156(15) 0.0135(14) 0.0069(14) 0.0023(11) 0.0032(11) 0.0043(12)
C51 0.0145(15) 0.0096(14) 0.0145(16) 0.0030(12) 0.0022(12) 0.0013(12)
C52 0.0166(16) 0.0157(16) 0.0237(18) 0.0064(13) 0.0046(13) 0.0043(13)
C53 0.0291(19) 0.0115(15) 0.0267(19) 0.0028(13) 0.0065(15) 0.0092(14)
C54 0.0268(18) 0.0123(15) 0.0218(18) 0.0032(13) 0.0069(14) 0.0028(14)
C55 0.0188(16) 0.0149(15) 0.0174(17) 0.0024(13) 0.0043(13) 0.0012(13)
C56 0.0155(16) 0.0155(16) 0.0265(19) -0.0010(14) 0.0033(14) -0.0039(13)
C57 0.0096(15) 0.0212(17) 0.0245(18) 0.0020(14) 0.0012(13) -0.0004(13)
C58 0.0179(16) 0.0147(15) 0.0205(17) -0.0005(13) 0.0045(13) 0.0044(13)
C59 0.0118(14) 0.0140(15) 0.0132(15) 0.0016(12) 0.0023(12) 0.0033(12)
C60 0.0173(15) 0.0129(15) 0.0120(15) 0.0011(12) 0.0032(12) 0.0041(12)
C61 0.0126(14) 0.0088(14) 0.0161(16) -0.0005(11) 0.0032(12) 0.0037(12)
C62 0.0134(15) 0.0134(15) 0.0186(17) 0.0026(12) 0.0025(12) 0.0043(12)
C63 0.0158(16) 0.0267(18) 0.0255(19) 0.0016(14) 0.0021(14) 0.0128(14)
C64 0.0199(17) 0.034(2) 0.0250(19) 0.0028(15) 0.0113(14) 0.0148(15)
C65 0.0238(18) 0.0239(17) 0.0161(17) -0.0012(13) 0.0057(14) 0.0101(15)
C66 0.0157(15) 0.0116(14) 0.0166(16) 0.0013(12) 0.0038(12) 0.0041(12)
C67 0.0156(16) 0.0246(17) 0.0198(17) 0.0067(14) 0.0049(13) 0.0077(14)
C68 0.042(2) 0.039(2) 0.020(2) 0.0015(17) 0.0036(17) 0.0042(19)
C69 0.045(2) 0.045(2) 0.036(2) 0.0167(19) 0.0143(19) 0.030(2)
C70 0.0169(16) 0.0164(15) 0.0146(16) 0.0031(12) 0.0033(13) 0.0053(13)
C71 0.0205(17) 0.0226(17) 0.0189(18) 0.0011(14) 0.0016(14) 0.0031(14)
C72 0.0260(19) 0.0212(17) 0.0245(19) 0.0049(14) 0.0067(15) 0.0079(15)
C73 0.0163(17) 0.0247(19) 0.041(2) 0.0115(17) 0.0060(16) 0.0043(15)
C74 0.0205(19) 0.0200(18) 0.055(3) 0.0078(18) -0.0030(18) -0.0011(15)
C75 0.0181(17) 0.0202(18) 0.038(2) 0.0006(16) -0.0111(16) 0.0007(14)
C76 0.0184(17) 0.0183(17) 0.030(2) 0.0038(15) -0.0109(15) -0.0001(14)
C77 0.049(3) 0.045(3) 0.064(3) -0.002(2) 0.023(3) 0.021(2)
C78 0.045(3) 0.052(3) 0.061(3) -0.003(2) 0.023(2) 0.020(2)
C79 0.047(3) 0.049(3) 0.070(4) 0.002(3) 0.023(3) 0.007(2)

loop_
_atom_type_symbol
_atom_type_description
_atom_type_scat_dispersion_real
_atom_type_scat_dispersion_imag
_atom_type_scat_source
C C 0.0033 0.0016 'International Tables Vol C Tables 4.2.6.8 and 6.1.1.4'
H H 0.0000 0.0000 'International Tables Vol C Tables 4.2.6.8 and 6.1.1.4'
N N 0.0061 0.0033 'International Tables Vol C Tables 4.2.6.8 and 6.1.1.4'
O O 0.0106 0.0060 'International Tables Vol C Tables 4.2.6.8 and 6.1.1.4'
U U -9.6767 9.6646 'International Tables Vol C Tables 4.2.6.8 and 6.1.1.4'

loop_
_geom_angle_atom_site_label_1
_geom_angle_atom_site_label_2
_geom_angle_atom_site_label_3
_geom_angle
_geom_angle_site_symmetry_1
_geom_angle_site_symmetry_3
_geom_angle_publ_flag
N1 U1 N3 113.67(9) . . ?
N1 U1 N2 80.14(9) . . ?
N3 U1 N2 150.18(9) . . ?
N1 U1 N4 127.27(9) . . ?
N3 U1 N4 79.99(9) . . ?
N2 U1 N4 113.63(9) . . ?
N1 U1 O1 106.28(8) . . ?
N3 U1 O1 75.30(8) . . ?
N2 U1 O1 75.42(8) . . ?
N4 U1 O1 126.34(8) . . ?
N1 U1 C13 30.83(9) . . ?
N3 U1 C13 143.46(9) . . ?
N2 U1 C13 57.73(9) . . ?
N4 U1 C13 113.31(9) . . ?
O1 U1 C13 114.91(8) . . ?
N1 U1 C14 58.08(9) . . ?
N3 U1 C14 170.56(9) . . ?
N2 U1 C14 30.34(9) . . ?
N4 U1 C14 108.49(9) . . ?
O1 U1 C14 101.86(8) . . ?
C13 U1 C14 29.67(9) . . ?
N1 U1 C50 114.55(9) . . ?
N3 U1 C50 57.01(9) . . ?
N2 U1 C50 143.35(9) . . ?
N4 U1 C50 30.38(8) . . ?
O1 U1 C50 126.02(8) . . ?
C13 U1 C50 118.35(9) . . ?
C14 U1 C50 129.10(9) . . ?
N1 U1 C49 109.65(9) . . ?
N3 U1 C49 29.87(9) . . ?
N2 U1 C49 169.40(8) . . ?
N4 U1 C49 57.48(8) . . ?
O1 U1 C49 104.72(8) . . ?
C13 U1 C49 129.41(9) . . ?
C14 U1 C49 153.11(9) . . ?
C50 U1 C49 29.19(8) . . ?
C13 N1 C1 116.1(3) . . ?
C13 N1 U1 93.14(18) . . ?
C1 N1 U1 149.8(2) . . ?
C14 N2 C25 117.9(2) . . ?
C14 N2 U1 93.70(17) . . ?
C25 N2 U1 143.1(2) . . ?
C49 N3 C37 120.1(2) . . ?
C49 N3 U1 95.55(17) . . ?
C37 N3 U1 141.35(19) . . ?
C50 N4 C61 114.4(2) . . ?
C50 N4 U1 93.57(17) . . ?
C61 N4 U1 151.40(19) . . ?
C73 O1 C76 104.3(2) . . ?
C73 O1 U1 126.40(19) . . ?
C76 O1 U1 129.12(19) . . ?
C2 C1 C6 120.3(3) . . ?
C2 C1 N1 118.6(3) . . ?
C6 C1 N1 121.0(3) . . ?
C3 C2 C1 118.6(3) . . ?
C3 C2 C10 119.0(3) . . ?
C1 C2 C10 122.4(3) . . ?
C4 C3 C2 121.2(3) . . ?
C3 C4 C5 119.9(3) . . ?
C4 C5 C6 121.7(3) . . ?
C5 C6 C1 118.1(3) . . ?
C5 C6 C7 120.3(3) . . ?
C1 C6 C7 121.6(3) . . ?
C6 C7 C9 113.6(3) . . ?
C6 C7 C8 112.6(3) . . ?
C9 C7 C8 108.8(3) . . ?
C2 C10 C12 110.9(3) . . ?
C2 C10 C11 112.9(3) . . ?
C12 C10 C11 109.1(3) . . ?
N1 C13 C14 123.7(3) . . ?
N1 C13 C15 128.1(3) . . ?
C14 C13 C15 108.0(3) . . ?
N1 C13 U1 56.03(15) . . ?
C14 C13 U1 76.04(18) . . ?
C15 C13 U1 146.3(2) . . ?
N2 C14 C13 122.5(3) . . ?
N2 C14 C23 128.6(3) . . ?
C13 C14 C23 108.5(3) . . ?
N2 C14 U1 55.96(14) . . ?
C13 C14 U1 74.30(18) . . ?
C23 C14 U1 145.7(2) . . ?
C16 C15 C24 118.3(3) . . ?
C16 C15 C13 135.8(3) . . ?
C24 C15 C13 105.9(3) . . ?
C15 C16 C17 118.1(3) . . ?
C18 C17 C16 123.0(3) . . ?
C17 C18 C19 119.9(3) . . ?
C24 C19 C18 116.4(3) . . ?
C24 C19 C20 115.8(3) . . ?
C18 C19 C20 127.8(3) . . ?
C21 C20 C19 120.4(3) . . ?
C20 C21 C22 122.6(3) . . ?
C23 C22 C21 118.4(3) . . ?
C22 C23 C24 118.5(3) . . ?
C22 C23 C14 135.3(3) . . ?
C24 C23 C14 106.2(3) . . ?
C19 C24 C15 124.3(3) . . ?
C19 C24 C23 124.3(3) . . ?
C15 C24 C23 111.4(3) . . ?
C26 C25 C30 119.9(3) . . ?
C26 C25 N2 118.9(3) . . ?
C30 C25 N2 121.2(3) . . ?
C27 C26 C25 119.5(3) . . ?
C27 C26 C31 118.6(3) . . ?
C25 C26 C31 121.9(3) . . ?
C28 C27 C26 120.8(3) . . ?
C29 C28 C27 119.3(3) . . ?
C28 C29 C30 122.5(3) . . ?
C29 C30 C25 118.1(3) . . ?
C29 C30 C34 118.5(3) . . ?
C25 C30 C34 123.4(3) . . ?
C32 C31 C26 114.1(3) . . ?
C32 C31 C33 111.0(3) . . ?
C26 C31 C33 109.9(3) . . ?
C30 C34 C35 112.1(3) . . ?
C30 C34 C36 110.5(3) . . ?
C35 C34 C36 109.3(3) . . ?
C42 C37 C38 119.8(3) . . ?
C42 C37 N3 119.7(3) . . ?
C38 C37 N3 120.2(3) . . ?
C39 C38 C37 118.7(3) . . ?
C39 C38 C46 119.3(3) . . ?
C37 C38 C46 122.0(3) . . ?
C40 C39 C38 121.9(3) . . ?
C39 C40 C41 119.3(3) . . ?
C40 C41 C42 121.5(3) . . ?
C41 C42 C37 118.6(3) . . ?
C41 C42 C43 118.5(3) . . ?
C37 C42 C43 122.8(3) . . ?
C42 C43 C44 110.8(3) . . ?
C42 C43 C45 113.1(3) . . ?
C44 C43 C45 109.4(3) . . ?
C38 C46 C47 112.2(3) . . ?
C38 C46 C48 109.5(3) . . ?
C47 C46 C48 110.5(3) . . ?
N3 C49 C50 122.5(3) . . ?
N3 C49 C51 127.8(3) . . ?
C50 C49 C51 109.3(3) . . ?
N3 C49 U1 54.58(14) . . ?
C50 C49 U1 74.91(17) . . ?
C51 C49 U1 147.6(2) . . ?
C49 C50 N4 124.6(3) . . ?
C49 C50 C59 107.6(3) . . ?
N4 C50 C59 127.8(3) . . ?
C49 C50 U1 75.90(17) . . ?
N4 C50 U1 56.05(14) . . ?
C59 C50 U1 148.4(2) . . ?
C52 C51 C60 117.8(3) . . ?
C52 C51 C49 136.3(3) . . ?
C60 C51 C49 105.8(3) . . ?
C51 C52 C53 118.9(3) . . ?
C54 C53 C52 122.7(3) . . ?
C53 C54 C55 120.0(3) . . ?
C60 C55 C54 116.4(3) . . ?
C60 C55 C56 116.0(3) . . ?
C54 C55 C56 127.6(3) . . ?
C57 C56 C55 119.8(3) . . ?
C56 C57 C58 122.6(3) . . ?
C59 C58 C57 118.7(3) . . ?
C58 C59 C60 117.9(3) . . ?
C58 C59 C50 135.6(3) . . ?
C60 C59 C50 106.4(3) . . ?
C55 C60 C59 125.0(3) . . ?
C55 C60 C51 124.2(3) . . ?
C59 C60 C51 110.8(3) . . ?
C66 C61 C62 119.6(3) . . ?
C66 C61 N4 119.4(3) . . ?
C62 C61 N4 120.9(3) . . ?
C63 C62 C61 118.2(3) . . ?
C63 C62 C67 118.5(3) . . ?
C61 C62 C67 123.2(3) . . ?
C64 C63 C62 122.1(3) . . ?
C65 C64 C63 119.3(3) . . ?
C64 C65 C66 121.6(3) . . ?
C65 C66 C61 118.9(3) . . ?
C65 C66 C70 118.1(3) . . ?
C61 C66 C70 123.0(3) . . ?
C62 C67 C68 110.8(3) . . ?
C62 C67 C69 113.3(3) . . ?
C68 C67 C69 109.1(3) . . ?
C66 C70 C72 112.8(3) . . ?
C66 C70 C71 110.3(3) . . ?
C72 C70 C71 109.3(3) . . ?
O1 C73 C74 104.4(3) . . ?
C73 C74 C75 103.6(3) . . ?
C74 C75 C76 104.3(3) . . ?
O1 C76 C75 105.4(3) . . ?
C77 C77 C78 111.7(5) 2_575 . ?
C79 C78 C77 112.1(4) . . ?

loop_
_geom_bond_atom_site_label_1
_geom_bond_atom_site_label_2
_geom_bond_distance
_geom_bond_site_symmetry_2
_geom_bond_publ_flag
U1 N1 2.273(3) . ?
U1 N3 2.280(2) . ?
U1 N2 2.291(2) . ?
U1 N4 2.304(2) . ?
U1 O1 2.541(2) . ?
U1 C13 2.737(3) . ?
U1 C14 2.759(3) . ?
U1 C50 2.772(3) . ?
U1 C49 2.784(3) . ?
N1 C13 1.405(4) . ?
N1 C1 1.431(4) . ?
N2 C14 1.396(4) . ?
N2 C25 1.436(4) . ?
N3 C49 1.393(4) . ?
N3 C37 1.434(4) . ?
N4 C50 1.404(4) . ?
N4 C61 1.433(4) . ?
O1 C73 1.451(4) . ?
O1 C76 1.453(4) . ?
C1 C2 1.417(5) . ?
C1 C6 1.417(4) . ?
C2 C3 1.395(5) . ?
C2 C10 1.521(5) . ?
C3 C4 1.376(5) . ?
C4 C5 1.382(5) . ?
C5 C6 1.393(5) . ?
C6 C7 1.522(5) . ?
C7 C9 1.535(5) . ?
C7 C8 1.528(5) . ?
C10 C12 1.537(5) . ?
C10 C11 1.535(5) . ?
C13 C14 1.407(4) . ?
C13 C15 1.492(4) . ?
C14 C23 1.483(4) . ?
C15 C16 1.375(4) . ?
C15 C24 1.418(4) . ?
C16 C17 1.430(5) . ?
C17 C18 1.370(5) . ?
C18 C19 1.419(5) . ?
C19 C24 1.395(4) . ?
C19 C20 1.430(5) . ?
C20 C21 1.365(5) . ?
C21 C22 1.426(5) . ?
C22 C23 1.377(4) . ?
C23 C24 1.413(4) . ?
C25 C26 1.407(4) . ?
C25 C30 1.423(4) . ?
C26 C27 1.398(4) . ?
C26 C31 1.526(4) . ?
C27 C28 1.385(5) . ?
C28 C29 1.380(5) . ?
C29 C30 1.388(5) . ?
C30 C34 1.522(5) . ?
C31 C32 1.498(5) . ?
C31 C33 1.525(5) . ?
C34 C35 1.533(5) . ?
C34 C36 1.537(5) . ?
C37 C42 1.416(4) . ?
C37 C38 1.412(4) . ?
C38 C39 1.389(4) . ?
C38 C46 1.532(4) . ?
C39 C40 1.381(5) . ?
C40 C41 1.379(5) . ?
C41 C42 1.400(4) . ?
C42 C43 1.515(5) . ?
C43 C44 1.529(5) . ?
C43 C45 1.522(5) . ?
C46 C47 1.527(5) . ?
C46 C48 1.534(5) . ?
C49 C50 1.400(4) . ?
C49 C51 1.476(4) . ?
C50 C59 1.492(4) . ?
C51 C52 1.374(4) . ?
C51 C60 1.426(4) . ?
C52 C53 1.420(4) . ?
C53 C54 1.373(5) . ?
C54 C55 1.421(5) . ?
C55 C60 1.392(4) . ?
C55 C56 1.425(5) . ?
C56 C57 1.380(5) . ?
C57 C58 1.424(4) . ?
C58 C59 1.377(4) . ?
C59 C60 1.416(4) . ?
C61 C66 1.418(4) . ?
C61 C62 1.418(4) . ?
C62 C63 1.400(4) . ?
C62 C67 1.514(4) . ?
C63 C64 1.380(5) . ?
C64 C65 1.377(5) . ?
C65 C66 1.396(4) . ?
C66 C70 1.519(4) . ?
C67 C68 1.529(5) . ?
C67 C69 1.528(5) . ?
C70 C72 1.525(4) . ?
C70 C71 1.543(4) . ?
C73 C74 1.519(5) . ?
C74 C75 1.539(5) . ?
C75 C76 1.544(5) . ?
C77 C77 1.526(10) 2_575 ?
C77 C78 1.532(7) . ?
C78 C79 1.534(7) . ?
